data_1546084
loop_
_publ_author_name
'Zhao, Jinlian'
'Feng, Jiamin'
'Tan, Zhen'
'Liu, Jimei'
'Zhao, Jianyuan'
'Chen, Ridao'
'Xie, Kebo'
'Zhang, Dewu'
'Li, Yan'
'Yu, Liyan'
'Chen, Xiaoguang'
'Dai, Jungui'

_publ_section_title
;
 Stachybotrysins A--G, Phenylspirodrimane Derivatives from the Fungus
 Stachybotrys chartarum
;
_journal_name_full 'Journal of Natural Products'
_journal_paper_doi 10.1021/acs.jnatprod.7b00014
_journal_year 2017
_chemical_absolute_configuration ad
_chemical_formula_moiety 'C23 H32 O4'
_chemical_formula_sum 'C23 H32 O4'
_chemical_formula_weight 372.49
_space_group_crystal_system orthorhombic
_space_group_IT_number 19
_space_group_name_Hall 'P 2ac 2ab'
_space_group_name_H-M_alt 'P 21 21 21'
_symmetry_space_group_name_Hall 'P 2ac 2ab'
_symmetry_space_group_name_H-M 'P 21 21 21'
_atom_sites_solution_hydrogens geom
_atom_sites_solution_primary direct
_atom_sites_solution_secondary difmap
_audit_creation_method SHELXL-2014/7
_cell_angle_alpha 90
_cell_angle_beta 90
_cell_angle_gamma 90
_cell_formula_units_Z 4
_cell_length_a 11.014(3)
_cell_length_b 13.291(4)
_cell_length_c 13.869(5)
_cell_measurement_reflns_used 1776
_cell_measurement_temperature 295(2)
_cell_measurement_theta_max 71.8
_cell_measurement_theta_min 27.2
_cell_volume 2030.2(11)
_computing_cell_refinement 'CrystalClear (Rigaku Inc., 2008)'
_computing_data_collection 'CrystalClear (Rigaku Inc., 2008)'
_computing_data_reduction 'CrystalClear (Rigaku Inc., 2008)'
_computing_molecular_graphics ORTEPII(Johnson,1976)andPLUTON(Spek,1990)
_computing_publication_material 'SHELX-2014/7 (Sheldrick, 2014)'
_computing_structure_refinement 'SHELXL-2014/7 (Sheldrick, 2014)'
_computing_structure_solution 'SHELXS-2014/7 (Sheldrick, 2014)'
_diffrn_ambient_temperature 295(2)
_diffrn_detector_area_resol_mean 22.2222
_diffrn_measured_fraction_theta_full 0.995
_diffrn_measured_fraction_theta_max 0.988
_diffrn_measurement_device_type 'MicroMax 002+'
_diffrn_measurement_method 'profile data from \w-scans'
_diffrn_radiation_type CuK\a
_diffrn_radiation_wavelength 1.54178
_diffrn_reflns_av_R_equivalents 0.1579
_diffrn_reflns_av_unetI/netI 0.0780
_diffrn_reflns_Laue_measured_fraction_full 0.995
_diffrn_reflns_Laue_measured_fraction_max 0.988
_diffrn_reflns_limit_h_max 13
_diffrn_reflns_limit_h_min -13
_diffrn_reflns_limit_k_max 16
_diffrn_reflns_limit_k_min -16
_diffrn_reflns_limit_l_max 14
_diffrn_reflns_limit_l_min -16
_diffrn_reflns_number 29434
_diffrn_reflns_point_group_measured_fraction_full 0.995
_diffrn_reflns_point_group_measured_fraction_max 0.983
_diffrn_reflns_theta_full 67.679
_diffrn_reflns_theta_max 72.526
_diffrn_reflns_theta_min 4.608
_diffrn_source 'fine-focus sealed tube'
_exptl_absorpt_coefficient_mu 0.651
_exptl_absorpt_correction_T_max 0.889
_exptl_absorpt_correction_T_min 0.679
_exptl_absorpt_correction_type multi-scan
_exptl_absorpt_process_details absorption.
_exptl_crystal_colour Colorless
_exptl_crystal_density_diffrn 1.219
_exptl_crystal_density_method 'not measured'
_exptl_crystal_description Prism
_exptl_crystal_F_000 808
_exptl_crystal_size_max 0.67
_exptl_crystal_size_mid 0.56
_exptl_crystal_size_min 0.18
_refine_diff_density_max 0.276
_refine_diff_density_min -0.257
_refine_diff_density_rms 0.054
_refine_ls_abs_structure_details
;
 Flack x determined using 1077 quotients [(I+)-(I-)]/[(I+)+(I-)]
 (Parsons, Flack and Wagner, Acta Cryst. B69 (2013) 249-259).
;
_refine_ls_abs_structure_Flack 0.0(2)
_refine_ls_extinction_coef 0.0092(17)
_refine_ls_extinction_expression Fc^*^=kFc[1+0.001xFc^2^\l^3^/sin(2\q)]^-1/4^
_refine_ls_extinction_method 'SHELXL-2014/7 (Sheldrick 2014'
_refine_ls_goodness_of_fit_ref 1.082
_refine_ls_hydrogen_treatment mixed
_refine_ls_matrix_type full
_refine_ls_number_parameters 254
_refine_ls_number_reflns 3964
_refine_ls_number_restraints 1
_refine_ls_restrained_S_all 1.082
_refine_ls_R_factor_all 0.0837
_refine_ls_R_factor_gt 0.0733
_refine_ls_shift/su_max 0.000
_refine_ls_shift/su_mean 0.000
_refine_ls_structure_factor_coef Fsqd
_refine_ls_weighting_details 'w=1/[\s^2^(Fo^2^)+(0.1048P)^2^+0.3640P] where P=(Fo^2^+2Fc^2^)/3'
_refine_ls_weighting_scheme calc
_refine_ls_wR_factor_gt 0.1881
_refine_ls_wR_factor_ref 0.2019
_reflns_Friedel_coverage 0.749
_reflns_Friedel_fraction_full 0.994
_reflns_Friedel_fraction_max 0.978
_reflns_number_gt 3463
_reflns_number_total 3964
_reflns_threshold_expression 'I > 2\s(I)'
_cod_data_source_file np7b00014_si_002.cif
_cod_data_source_block 5824a
_cod_depositor_comments
;
The following automatic conversions were performed:

'_exptl_absorpt_correction_type' value 'Multi-scan' changed to
'multi-scan' according to
/home/data/users/saulius/crontab/automatic-downloads/rss-feeds/ACS/lib/dictionaries/cif_core.dic
dictionary named 'cif_core.dic' version 2.4.2 from 2011-04-26.

Automatic conversion script
Id: cif_fix_values 4973 2017-02-22 13:04:09Z antanas 
;
_cod_database_code 1546084
_shelx_shelxl_version_number 2014/7
_shelx_space_group_comment
;
The symmetry employed for this shelxl refinement is uniquely defined
by the following loop, which should always be used as a source of
symmetry information in preference to the above space-group names.
They are only intended as comments.
;

loop_
_space_group_symop_operation_xyz
'x, y, z'
'-x+1/2, -y, z+1/2'
'x+1/2, -y+1/2, -z'
'-x, y+1/2, -z+1/2'

loop_
_atom_site_label
_atom_site_type_symbol
_atom_site_fract_x
_atom_site_fract_y
_atom_site_fract_z
_atom_site_U_iso_or_equiv
_atom_site_adp_type
_atom_site_occupancy
_atom_site_site_symmetry_order
_atom_site_calc_flag
_atom_site_refinement_flags_posn
_atom_site_refinement_flags_adp
O1 O -0.4806(3) -1.0671(2) -0.1006(3) 0.0556(9) Uani 1 1 d . .
H1 H -0.5211 -1.1011 -0.1380 0.067(18) Uiso 1 1 calc R .
O2 O -0.1851(3) -0.8716(2) -0.1163(2) 0.0460(8) Uani 1 1 d . .
O3 O -0.0534(4) -0.6276(3) 0.0965(3) 0.0639(10) Uani 1 1 d D .
H3 H -0.0357 -0.5677 0.0957 0.09(2) Uiso 1 1 calc DR .
O4 O -0.3636(4) -0.6896(3) -0.2973(3) 0.0753(12) Uani 1 1 d . .
C1 C -0.2988(4) -0.9859(3) 0.0339(4) 0.0484(11) Uani 1 1 d . .
H1A H -0.2830 -0.9513 0.0942 0.058 Uiso 1 1 calc R U
H1B H -0.3382 -0.9387 -0.0092 0.058 Uiso 1 1 calc R U
C2 C -0.3848(5) -1.0738(4) 0.0530(4) 0.0536(12) Uani 1 1 d . .
H2A H -0.3484 -1.1186 0.1001 0.064 Uiso 1 1 calc R U
H2B H -0.4600 -1.0484 0.0800 0.064 Uiso 1 1 calc R U
C3 C -0.4121(4) -1.1321(4) -0.0384(3) 0.0477(11) Uani 1 1 d . .
H3A H -0.4637 -1.1894 -0.0212 0.057 Uiso 1 1 calc R U
C4 C -0.2975(4) -1.1731(3) -0.0884(4) 0.0451(10) Uani 1 1 d . .
C5 C -0.2045(4) -1.0856(3) -0.1009(3) 0.0421(10) Uani 1 1 d . .
H5 H -0.2429 -1.0398 -0.1471 0.051 Uiso 1 1 calc R U
C6 C -0.0862(5) -1.1182(4) -0.1500(4) 0.0593(14) Uani 1 1 d . .
H6A H -0.0380 -1.1576 -0.1052 0.071 Uiso 1 1 calc R U
H6B H -0.1048 -1.1602 -0.2052 0.071 Uiso 1 1 calc R U
C7 C -0.0146(5) -1.0278(4) -0.1823(4) 0.0621(14) Uani 1 1 d . .
H7A H -0.0590 -0.9941 -0.2334 0.075 Uiso 1 1 calc R U
H7B H 0.0620 -1.0505 -0.2091 0.075 Uiso 1 1 calc R U
C8 C 0.0115(4) -0.9517(4) -0.1020(4) 0.0523(11) Uani 1 1 d . .
H8 H 0.0663 -0.9845 -0.0561 0.063 Uiso 1 1 calc R U
C9 C -0.1053(4) -0.9245(3) -0.0467(3) 0.0411(10) Uani 1 1 d . .
C10 C -0.1776(4) -1.0186(3) -0.0106(3) 0.0421(10) Uani 1 1 d . .
C11 C -0.0789(4) -0.8447(3) 0.0337(3) 0.0490(11) Uani 1 1 d . .
H11A H -0.1211 -0.8611 0.0930 0.059 Uiso 1 1 calc R U
H11B H 0.0074 -0.8393 0.0466 0.059 Uiso 1 1 calc R U
C12 C 0.0783(6) -0.8599(5) -0.1421(5) 0.0712(16) Uani 1 1 d . .
H12A H 0.0892 -0.8112 -0.0917 0.107 Uiso 1 1 calc R U
H12B H 0.0316 -0.8307 -0.1934 0.107 Uiso 1 1 calc R U
H12C H 0.1562 -0.8802 -0.1664 0.107 Uiso 1 1 calc R U
C14 C -0.2503(5) -1.2628(3) -0.0298(4) 0.0603(14) Uani 1 1 d . .
H14A H -0.2361 -1.2421 0.0356 0.090 Uiso 1 1 calc R U
H14B H -0.1757 -1.2866 -0.0575 0.090 Uiso 1 1 calc R U
H14C H -0.3094 -1.3159 -0.0307 0.090 Uiso 1 1 calc R U
C13 C -0.3336(5) -1.2139(4) -0.1874(4) 0.0582(13) Uani 1 1 d . .
H13A H -0.2674 -1.2520 -0.2139 0.087 Uiso 1 1 calc R U
H13B H -0.3525 -1.1588 -0.2296 0.087 Uiso 1 1 calc R U
H13C H -0.4035 -1.2565 -0.1810 0.087 Uiso 1 1 calc R U
C15 C -0.1003(5) -1.0713(4) 0.0668(4) 0.0558(13) Uani 1 1 d . .
H15A H -0.0266 -1.0956 0.0383 0.084 Uiso 1 1 calc R U
H15B H -0.1450 -1.1268 0.0934 0.084 Uiso 1 1 calc R U
H15C H -0.0811 -1.0243 0.1172 0.084 Uiso 1 1 calc R U
C1' C -0.1277(4) -0.7494(3) -0.0105(3) 0.0445(10) Uani 1 1 d . .
C2' C -0.1190(4) -0.6504(3) 0.0170(3) 0.0488(11) Uani 1 1 d . .
C3' C -0.1764(4) -0.5771(3) -0.0392(4) 0.0518(12) Uani 1 1 d . .
H3' H -0.1708 -0.5101 -0.0203 0.062 Uiso 1 1 calc R U
C4' C -0.2411(4) -0.6001(3) -0.1218(4) 0.0482(11) Uani 1 1 d . .
C5' C -0.2489(4) -0.7023(3) -0.1518(3) 0.0421(10) Uani 1 1 d . .
C6' C -0.1903(4) -0.7731(3) -0.0933(3) 0.0415(10) Uani 1 1 d . .
C7' C -0.3016(5) -0.5178(4) -0.1790(5) 0.0645(15) Uani 1 1 d . .
H7'A H -0.3879 -0.5280 -0.1787 0.097 Uiso 1 1 calc R U
H7'B H -0.2723 -0.5193 -0.2442 0.097 Uiso 1 1 calc R U
H7'C H -0.2830 -0.4538 -0.1506 0.097 Uiso 1 1 calc R U
C8' C -0.3122(5) -0.7387(4) -0.2360(4) 0.0541(12) Uani 1 1 d . .
H8' H -0.3137 -0.8081 -0.2442 0.065 Uiso 1 1 calc R U

loop_
_atom_site_aniso_label
_atom_site_aniso_U_11
_atom_site_aniso_U_22
_atom_site_aniso_U_33
_atom_site_aniso_U_23
_atom_site_aniso_U_13
_atom_site_aniso_U_12
O1 0.0504(19) 0.0403(17) 0.076(2) -0.0201(17) -0.0189(17) 0.0076(15)
O2 0.0597(19) 0.0248(13) 0.0535(18) -0.0025(12) -0.0160(15) 0.0031(13)
O3 0.081(3) 0.0403(19) 0.070(2) -0.0116(17) -0.0133(19) -0.0155(18)
O4 0.085(3) 0.067(2) 0.074(3) 0.010(2) -0.028(2) 0.018(2)
C1 0.048(3) 0.043(2) 0.054(3) -0.014(2) -0.002(2) -0.002(2)
C2 0.045(2) 0.053(3) 0.062(3) -0.006(2) 0.000(2) -0.006(2)
C3 0.046(2) 0.038(2) 0.060(3) -0.006(2) -0.002(2) -0.0015(19)
C4 0.044(2) 0.0287(19) 0.063(3) -0.0037(18) -0.002(2) 0.0027(17)
C5 0.046(2) 0.0260(18) 0.055(3) -0.0020(17) -0.0006(19) 0.0011(17)
C6 0.058(3) 0.041(3) 0.079(4) -0.016(3) 0.012(3) -0.001(2)
C7 0.056(3) 0.049(3) 0.081(4) -0.002(3) 0.021(3) -0.005(2)
C8 0.048(3) 0.041(2) 0.067(3) 0.007(2) 0.000(2) -0.001(2)
C9 0.042(2) 0.0277(19) 0.053(3) 0.0043(17) -0.0062(18) 0.0012(17)
C10 0.044(2) 0.0303(19) 0.052(2) -0.0015(17) -0.0035(19) -0.0001(17)
C11 0.054(3) 0.038(2) 0.055(3) 0.005(2) -0.014(2) -0.010(2)
C12 0.060(3) 0.056(3) 0.097(4) 0.012(3) 0.015(3) -0.013(3)
C14 0.062(3) 0.028(2) 0.091(4) 0.008(2) -0.010(3) -0.003(2)
C13 0.057(3) 0.042(3) 0.076(3) -0.019(2) -0.005(3) 0.003(2)
C15 0.057(3) 0.040(2) 0.070(3) 0.012(2) -0.014(2) -0.006(2)
C1' 0.049(2) 0.032(2) 0.052(3) -0.0047(18) -0.003(2) -0.0051(18)
C2' 0.050(2) 0.038(2) 0.058(3) -0.006(2) 0.002(2) -0.010(2)
C3' 0.057(3) 0.0244(19) 0.074(3) -0.008(2) 0.009(2) -0.0040(19)
C4' 0.045(2) 0.029(2) 0.070(3) 0.004(2) 0.010(2) 0.0047(18)
C5' 0.040(2) 0.0296(19) 0.056(3) 0.0012(18) 0.0025(18) 0.0025(18)
C6' 0.044(2) 0.0267(19) 0.054(2) -0.0018(17) -0.0056(19) -0.0026(17)
C7' 0.063(3) 0.037(2) 0.093(4) 0.014(2) 0.010(3) 0.013(2)
C8' 0.063(3) 0.044(2) 0.055(3) 0.003(2) -0.014(2) 0.007(2)

loop_
_atom_type_symbol
_atom_type_description
_atom_type_scat_dispersion_real
_atom_type_scat_dispersion_imag
_atom_type_scat_source
C C 0.0181 0.0091 'International Tables Vol C Tables 4.2.6.8 and 6.1.1.4'
H H 0.0000 0.0000 'International Tables Vol C Tables 4.2.6.8 and 6.1.1.4'
O O 0.0492 0.0322 'International Tables Vol C Tables 4.2.6.8 and 6.1.1.4'

loop_
_geom_angle_atom_site_label_1
_geom_angle_atom_site_label_2
_geom_angle_atom_site_label_3
_geom_angle
C3 O1 H1 109.5
C6' O2 C9 109.3(3)
C2' O3 H3 109.5
C2 C1 C10 113.2(4)
C2 C1 H1A 108.9
C10 C1 H1A 108.9
C2 C1 H1B 108.9
C10 C1 H1B 108.9
H1A C1 H1B 107.8
C3 C2 C1 111.6(4)
C3 C2 H2A 109.3
C1 C2 H2A 109.3
C3 C2 H2B 109.3
C1 C2 H2B 109.3
H2A C2 H2B 108.0
O1 C3 C2 107.4(4)
O1 C3 C4 111.9(4)
C2 C3 C4 113.3(4)
O1 C3 H3A 108.0
C2 C3 H3A 108.0
C4 C3 H3A 108.0
C13 C4 C14 106.8(4)
C13 C4 C3 108.5(4)
C14 C4 C3 108.3(4)
C13 C4 C5 109.6(4)
C14 C4 C5 114.6(4)
C3 C4 C5 108.9(3)
C6 C5 C4 113.4(3)
C6 C5 C10 110.8(4)
C4 C5 C10 117.3(4)
C6 C5 H5 104.6
C4 C5 H5 104.6
C10 C5 H5 104.6
C7 C6 C5 110.6(4)
C7 C6 H6A 109.5
C5 C6 H6A 109.5
C7 C6 H6B 109.5
C5 C6 H6B 109.5
H6A C6 H6B 108.1
C6 C7 C8 114.1(5)
C6 C7 H7A 108.7
C8 C7 H7A 108.7
C6 C7 H7B 108.7
C8 C7 H7B 108.7
H7A C7 H7B 107.6
C12 C8 C7 110.6(5)
C12 C8 C9 113.3(4)
C7 C8 C9 111.1(4)
C12 C8 H8 107.1
C7 C8 H8 107.1
C9 C8 H8 107.1
O2 C9 C8 106.4(4)
O2 C9 C10 106.6(3)
C8 C9 C10 113.4(3)
O2 C9 C11 104.6(3)
C8 C9 C11 111.0(4)
C10 C9 C11 114.1(4)
C1 C10 C15 109.3(4)
C1 C10 C5 108.6(4)
C15 C10 C5 113.9(4)
C1 C10 C9 110.2(3)
C15 C10 C9 107.7(4)
C5 C10 C9 107.1(3)
C1' C11 C9 102.4(3)
C1' C11 H11A 111.3
C9 C11 H11A 111.3
C1' C11 H11B 111.3
C9 C11 H11B 111.3
H11A C11 H11B 109.2
C8 C12 H12A 109.5
C8 C12 H12B 109.5
H12A C12 H12B 109.5
C8 C12 H12C 109.5
H12A C12 H12C 109.5
H12B C12 H12C 109.5
C4 C14 H14A 109.5
C4 C14 H14B 109.5
H14A C14 H14B 109.5
C4 C14 H14C 109.5
H14A C14 H14C 109.5
H14B C14 H14C 109.5
C4 C13 H13A 109.5
C4 C13 H13B 109.5
H13A C13 H13B 109.5
C4 C13 H13C 109.5
H13A C13 H13C 109.5
H13B C13 H13C 109.5
C10 C15 H15A 109.5
C10 C15 H15B 109.5
H15A C15 H15B 109.5
C10 C15 H15C 109.5
H15A C15 H15C 109.5
H15B C15 H15C 109.5
C2' C1' C6' 119.1(4)
C2' C1' C11 131.9(4)
C6' C1' C11 109.0(4)
O3 C2' C1' 118.6(4)
O3 C2' C3' 122.6(4)
C1' C2' C3' 118.8(4)
C4' C3' C2' 122.7(4)
C4' C3' H3' 118.7
C2' C3' H3' 118.7
C3' C4' C5' 119.0(4)
C3' C4' C7' 120.2(4)
C5' C4' C7' 120.8(5)
C6' C5' C4' 116.4(4)
C6' C5' C8' 117.8(4)
C4' C5' C8' 125.8(4)
O2 C6' C1' 113.5(4)
O2 C6' C5' 122.3(4)
C1' C6' C5' 124.1(4)
C4' C7' H7'A 109.5
C4' C7' H7'B 109.5
H7'A C7' H7'B 109.5
C4' C7' H7'C 109.5
H7'A C7' H7'C 109.5
H7'B C7' H7'C 109.5
O4 C8' C5' 127.8(5)
O4 C8' H8' 116.1
C5' C8' H8' 116.1

loop_
_geom_bond_atom_site_label_1
_geom_bond_atom_site_label_2
_geom_bond_distance
O1 C3 1.435(6)
O1 H1 0.8200
O2 C6' 1.349(5)
O2 C9 1.484(5)
O3 C2' 1.352(6)
O3 H3 0.8200
O4 C8' 1.213(6)
C1 C2 1.526(7)
C1 C10 1.533(6)
C1 H1A 0.9700
C1 H1B 0.9700
C2 C3 1.516(6)
C2 H2A 0.9700
C2 H2B 0.9700
C3 C4 1.540(6)
C3 H3A 0.9800
C4 C13 1.529(7)
C4 C14 1.534(6)
C4 C5 1.560(6)
C5 C6 1.533(7)
C5 C10 1.565(6)
C5 H5 0.9800
C6 C7 1.506(7)
C6 H6A 0.9700
C6 H6B 0.9700
C7 C8 1.532(8)
C7 H7A 0.9700
C7 H7B 0.9700
C8 C12 1.530(7)
C8 C9 1.541(7)
C8 H8 0.9800
C9 C10 1.566(6)
C9 C11 1.566(6)
C10 C15 1.539(6)
C11 C1' 1.506(6)
C11 H11A 0.9700
C11 H11B 0.9700
C12 H12A 0.9600
C12 H12B 0.9600
C12 H12C 0.9600
C14 H14A 0.9600
C14 H14B 0.9600
C14 H14C 0.9600
C13 H13A 0.9600
C13 H13B 0.9600
C13 H13C 0.9600
C15 H15A 0.9600
C15 H15B 0.9600
C15 H15C 0.9600
C1' C2' 1.374(6)
C1' C6' 1.376(6)
C2' C3' 1.399(7)
C3' C4' 1.384(7)
C3' H3' 0.9300
C4' C5' 1.423(6)
C4' C7' 1.507(7)
C5' C6' 1.400(6)
C5' C8' 1.443(6)
C7' H7'A 0.9600
C7' H7'B 0.9600
C7' H7'C 0.9600
C8' H8' 0.9300

loop_
_geom_torsion_atom_site_label_1
_geom_torsion_atom_site_label_2
_geom_torsion_atom_site_label_3
_geom_torsion_atom_site_label_4
_geom_torsion
C10 C1 C2 C3 -58.0(5)
C1 C2 C3 O1 -66.8(5)
C1 C2 C3 C4 57.3(5)
O1 C3 C4 C13 -48.6(5)
C2 C3 C4 C13 -170.3(4)
O1 C3 C4 C14 -164.2(4)
C2 C3 C4 C14 74.2(5)
O1 C3 C4 C5 70.6(5)
C2 C3 C4 C5 -51.0(5)
C13 C4 C5 C6 -61.6(5)
C14 C4 C5 C6 58.4(6)
C3 C4 C5 C6 179.8(4)
C13 C4 C5 C10 167.1(4)
C14 C4 C5 C10 -72.9(5)
C3 C4 C5 C10 48.6(5)
C4 C5 C6 C7 165.7(4)
C10 C5 C6 C7 -59.9(6)
C5 C6 C7 C8 54.7(6)
C6 C7 C8 C12 -176.9(5)
C6 C7 C8 C9 -50.1(6)
C6' O2 C9 C8 -108.5(4)
C6' O2 C9 C10 130.2(4)
C6' O2 C9 C11 9.1(5)
C12 C8 C9 O2 60.0(5)
C7 C8 C9 O2 -65.3(5)
C12 C8 C9 C10 176.8(4)
C7 C8 C9 C10 51.4(5)
C12 C8 C9 C11 -53.3(6)
C7 C8 C9 C11 -178.6(4)
C2 C1 C10 C15 -72.9(5)
C2 C1 C10 C5 51.8(5)
C2 C1 C10 C9 168.9(4)
C6 C5 C10 C1 178.5(4)
C4 C5 C10 C1 -49.1(5)
C6 C5 C10 C15 -59.5(5)
C4 C5 C10 C15 72.9(5)
C6 C5 C10 C9 59.5(5)
C4 C5 C10 C9 -168.1(3)
O2 C9 C10 C1 -57.2(4)
C8 C9 C10 C1 -173.9(4)
C11 C9 C10 C1 57.7(5)
O2 C9 C10 C15 -176.4(4)
C8 C9 C10 C15 67.0(5)
C11 C9 C10 C15 -61.5(5)
O2 C9 C10 C5 60.7(4)
C8 C9 C10 C5 -55.9(5)
C11 C9 C10 C5 175.7(3)
O2 C9 C11 C1' -10.7(4)
C8 C9 C11 C1' 103.7(4)
C10 C9 C11 C1' -126.7(4)
C9 C11 C1' C2' -170.4(5)
C9 C11 C1' C6' 9.2(5)
C6' C1' C2' O3 -177.5(4)
C11 C1' C2' O3 2.0(8)
C6' C1' C2' C3' 1.3(7)
C11 C1' C2' C3' -179.2(5)
O3 C2' C3' C4' 178.4(5)
C1' C2' C3' C4' -0.3(7)
C2' C3' C4' C5' -0.7(7)
C2' C3' C4' C7' 179.6(4)
C3' C4' C5' C6' 0.8(6)
C7' C4' C5' C6' -179.6(4)
C3' C4' C5' C8' -179.8(4)
C7' C4' C5' C8' -0.1(7)
C9 O2 C6' C1' -3.5(5)
C9 O2 C6' C5' 173.4(4)
C2' C1' C6' O2 175.6(4)
C11 C1' C6' O2 -4.1(6)
C2' C1' C6' C5' -1.2(7)
C11 C1' C6' C5' 179.1(4)
C4' C5' C6' O2 -176.3(4)
C8' C5' C6' O2 4.1(6)
C4' C5' C6' C1' 0.2(7)
C8' C5' C6' C1' -179.3(5)
C6' C5' C8' O4 -176.6(5)
C4' C5' C8' O4 3.9(9)
